data_7017587
loop_
_publ_author_name
'Anjaneyulu, O.'
'Maddileti, D.'
'Kumara Swamy, K. C.'

_publ_section_title
;
 Structural motifs in phenylbismuth heterocyclic carboxylates--secondary
 interactions leading to oligomers.
;
_journal_issue 3
_journal_name_full 'Dalton transactions (Cambridge, England : 2003)'
_journal_page_first 1004
_journal_page_last 1012
_journal_paper_doi 10.1039/c1dt11207d
_journal_volume 41
_journal_year 2012
_chemical_formula_sum 'C21 H17 Bi N6 O7'
_chemical_formula_weight 674.39
_chemical_name_systematic
;
?
;
_space_group_IT_number 15
_symmetry_cell_setting monoclinic
_symmetry_space_group_name_Hall '-C 2yc'
_symmetry_space_group_name_H-M 'C 1 2/c 1'
_atom_sites_solution_hydrogens geom
_atom_sites_solution_primary direct
_atom_sites_solution_secondary difmap
_audit_creation_method SHELXL-97
_cell_angle_alpha 90.00
_cell_angle_beta 109.0150(10)
_cell_angle_gamma 90.00
_cell_formula_units_Z 8
_cell_length_a 27.571(2)
_cell_length_b 10.2872(8)
_cell_length_c 17.0803(13)
_cell_measurement_temperature 273(2)
_cell_volume 4580.1(6)
_computing_cell_refinement 'Bruker SMART'
_computing_data_reduction 'Bruker SAINT'
_computing_molecular_graphics 'Bruker SHELXTL'
_computing_publication_material 'Bruker SHELXTL'
_computing_structure_refinement 'SHELXL-97 (Sheldrick, 1997)'
_computing_structure_solution 'SHELXS-97 (Sheldrick, 1990)'
_diffrn_ambient_temperature 273(2)
_diffrn_measured_fraction_theta_full 0.990
_diffrn_measured_fraction_theta_max 0.990
_diffrn_measurement_device_type 'CCD area detector'
_diffrn_measurement_method 'phi and omega scans'
_diffrn_radiation_monochromator graphite
_diffrn_radiation_source 'fine-focus sealed tube'
_diffrn_radiation_type MoK\a
_diffrn_radiation_wavelength 0.71073
_diffrn_reflns_av_R_equivalents 0.2527
_diffrn_reflns_av_sigmaI/netI 0.1195
_diffrn_reflns_limit_h_max 32
_diffrn_reflns_limit_h_min -32
_diffrn_reflns_limit_k_max 12
_diffrn_reflns_limit_k_min -12
_diffrn_reflns_limit_l_max 20
_diffrn_reflns_limit_l_min -20
_diffrn_reflns_number 21163
_diffrn_reflns_theta_full 25.00
_diffrn_reflns_theta_max 25.00
_diffrn_reflns_theta_min 5.17
_diffrn_standards_decay_% none
_diffrn_standards_interval_count 'not applicable'
_diffrn_standards_interval_time 'not applicable'
_diffrn_standards_number 'not applicable'
_exptl_absorpt_coefficient_mu 7.755
_exptl_absorpt_correction_T_max 0.3358
_exptl_absorpt_correction_T_min 0.2576
_exptl_absorpt_correction_type empirical
_exptl_absorpt_process_details 'SADABS, Sheldrick (1996)'
_exptl_crystal_density_diffrn 1.956
_exptl_crystal_density_method 'not measured'
_exptl_crystal_F_000 2592
_exptl_crystal_size_max 0.24
_exptl_crystal_size_mid 0.20
_exptl_crystal_size_min 0.18
_refine_diff_density_max 3.703
_refine_diff_density_min -2.755
_refine_diff_density_rms 0.254
_refine_ls_extinction_method none
_refine_ls_goodness_of_fit_ref 1.051
_refine_ls_hydrogen_treatment mixed
_refine_ls_matrix_type full
_refine_ls_number_parameters 325
_refine_ls_number_reflns 4001
_refine_ls_number_restraints 4
_refine_ls_restrained_S_all 1.051
_refine_ls_R_factor_all 0.0582
_refine_ls_R_factor_gt 0.0544
_refine_ls_shift/su_max 0.001
_refine_ls_shift/su_mean 0.000
_refine_ls_structure_factor_coef Fsqd
_refine_ls_weighting_details 'calc w=1/[\s^2^(Fo^2^)+(0.0632P)^2^+0.0000P] where P=(Fo^2^+2Fc^2^)/3'
_refine_ls_weighting_scheme calc
_refine_ls_wR_factor_gt 0.1314
_refine_ls_wR_factor_ref 0.1355
_reflns_number_gt 3538
_reflns_number_total 4001
_reflns_threshold_expression >2sigma(I)
_cod_data_source_file c1dt11207d.txt
_cod_data_source_block compound8
_cod_depositor_comments
;
The following automatic conversions were performed:

'_symmetry_cell_setting' value 'Monoclinic' changed to 'monoclinic'
according to /home/saulius/struct/CIF-dictionaries/cif_core.dic
dictionary named 'cif_core.dic' version 2.4.1 from 2010-06-29.

Automatic conversion script
Id: cif_fix_values 1715 2011-07-08 13:25:40Z adriana 
;
_cod_original_cell_volume 4580.0(6)
_cod_original_sg_symbol_H-M C2/c
_cod_database_code 7017587

loop_
_symmetry_equiv_pos_as_xyz
'x, y, z'
'-x, y, -z+1/2'
'x+1/2, y+1/2, z'
'-x+1/2, y+1/2, -z+1/2'
'-x, -y, -z'
'x, -y, z-1/2'
'-x+1/2, -y+1/2, -z'
'x+1/2, -y+1/2, z-1/2'

loop_
_atom_site_label
_atom_site_type_symbol
_atom_site_fract_x
_atom_site_fract_y
_atom_site_fract_z
_atom_site_U_iso_or_equiv
_atom_site_adp_type
_atom_site_occupancy
_atom_site_symmetry_multiplicity
_atom_site_calc_flag
_atom_site_refinement_flags
Bi Bi 0.095788(9) 0.07279(2) 0.704406(12) 0.03046(17) Uani 1 1 d .
O5 O 0.13916(18) 0.2238(5) 0.8082(3) 0.0373(11) Uani 1 1 d .
N3 N 0.1421(3) -0.0737(5) 0.8328(4) 0.0355(14) Uani 1 1 d .
O1 O 0.0764(2) 0.2623(4) 0.6180(3) 0.0430(12) Uani 1 1 d .
O3 O 0.0817(2) -0.1638(6) 0.6840(3) 0.0557(14) Uani 1 1 d .
O6 O 0.06657(18) 0.3310(5) 0.7982(3) 0.0433(11) Uani 1 1 d .
N1 N 0.0666(2) 0.0251(6) 0.5455(3) 0.0342(12) Uani 1 1 d .
C12 C 0.1074(3) 0.4083(6) 0.9599(4) 0.0336(15) Uani 1 1 d .
H12 H 0.0726 0.4220 0.9333 0.040 Uiso 1 1 calc R
C16 C 0.1724(3) 0.0585(6) 0.6868(4) 0.0336(15) Uani 1 1 d .
C17 C 0.1930(4) -0.0614(7) 0.6791(5) 0.047(2) Uani 1 1 d .
H17 H 0.1737 -0.1362 0.6769 0.056 Uiso 1 1 calc R
C6 C 0.1249(3) -0.1945(6) 0.8275(4) 0.0380(15) Uani 1 1 d .
O2 O 0.0340(2) 0.3525(5) 0.4968(3) 0.0516(14) Uani 1 1 d .
C11 C 0.1367(3) 0.3489(6) 0.9225(4) 0.0336(14) Uani 1 1 d .
C15 C 0.1112(3) 0.2999(6) 0.8354(4) 0.0325(14) Uani 1 1 d .
C21 C 0.2011(3) 0.1688(7) 0.6888(4) 0.0456(17) Uani 1 1 d .
H21 H 0.1873 0.2505 0.6918 0.055 Uiso 1 1 calc R
C14 C 0.2114(3) 0.3678(7) 1.0410(4) 0.0411(16) Uani 1 1 d .
H14 H 0.2462 0.3548 1.0685 0.049 Uiso 1 1 calc R
C4 C 0.0634(3) -0.0905(7) 0.5075(5) 0.0416(18) Uani 1 1 d .
H4 H 0.0717 -0.1660 0.5389 0.050 Uiso 1 1 calc R
C1 C 0.0536(2) 0.1283(7) 0.4972(3) 0.0334(14) Uani 1 1 d .
N5 N 0.1886(3) 0.3271(8) 0.9631(4) 0.0631(19) Uani 1 1 d .
N2 N 0.0351(3) 0.0054(7) 0.3740(4) 0.0506(16) Uani 1 1 d .
C2 C 0.0373(3) 0.1212(8) 0.4119(4) 0.0428(16) Uani 1 1 d .
H2 H 0.0279 0.1965 0.3805 0.051 Uiso 1 1 calc R
C5 C 0.0547(3) 0.2609(6) 0.5393(4) 0.0356(15) Uani 1 1 d .
C18 C 0.2424(4) -0.0711(8) 0.6744(6) 0.054(2) Uani 1 1 d .
H18 H 0.2560 -0.1517 0.6680 0.065 Uiso 1 1 calc R
C3 C 0.0478(3) -0.0980(8) 0.4226(5) 0.0462(18) Uani 1 1 d .
H3 H 0.0460 -0.1794 0.3982 0.055 Uiso 1 1 calc R
C19 C 0.2706(4) 0.0395(10) 0.6792(5) 0.060(2) Uani 1 1 d .
H19 H 0.3040 0.0339 0.6777 0.072 Uiso 1 1 calc R
C20 C 0.2506(3) 0.1569(9) 0.6862(5) 0.058(2) Uani 1 1 d .
H20 H 0.2704 0.2311 0.6893 0.069 Uiso 1 1 calc R
C13 C 0.1813(4) 0.4281(8) 1.0768(5) 0.061(3) Uani 1 1 d .
H13 H 0.1955 0.4583 1.1308 0.074 Uiso 1 1 calc R
C7 C 0.1398(4) -0.2764(8) 0.8932(5) 0.0530(19) Uani 1 1 d .
H7 H 0.1258 -0.3595 0.8876 0.064 Uiso 1 1 calc R
N4 N 0.1741(4) -0.2419(8) 0.9661(4) 0.074(2) Uani 1 1 d .
O4 O 0.0652(4) -0.3381(7) 0.7449(4) 0.111(3) Uani 1 1 d .
C10 C 0.0875(4) -0.2359(7) 0.7447(5) 0.0490(19) Uani 1 1 d .
C9 C 0.1754(3) -0.0371(8) 0.9050(5) 0.053(2) Uani 1 1 d .
H9 H 0.1880 0.0475 0.9116 0.064 Uiso 1 1 calc R
N6 N 0.1303(4) 0.4468(8) 1.0369(5) 0.072(2) Uani 1 1 d D
H6 H 0.108(3) 0.495(9) 1.053(6) 0.087 Uiso 1 1 d D
C8 C 0.1914(4) -0.1235(9) 0.9700(5) 0.071(3) Uani 1 1 d .
H8 H 0.2157 -0.0959 1.0190 0.085 Uiso 1 1 calc R
O7 O 0.9929(2) 0.4735(6) 0.8574(3) 0.0573(14) Uani 1 1 d D
H7A H 0.977(3) 0.523(7) 0.817(4) 0.069 Uiso 1 1 d D
H7B H 0.978(4) 0.395(5) 0.845(5) 0.069 Uiso 1 1 d D

loop_
_atom_site_aniso_label
_atom_site_aniso_U_11
_atom_site_aniso_U_22
_atom_site_aniso_U_33
_atom_site_aniso_U_23
_atom_site_aniso_U_13
_atom_site_aniso_U_12
Bi 0.0300(2) 0.0351(2) 0.0217(2) -0.00198(7) 0.00214(14) 0.00027(8)
O5 0.034(3) 0.046(3) 0.031(2) -0.009(2) 0.0088(19) 0.003(2)
N3 0.033(4) 0.042(4) 0.025(3) -0.001(2) 0.001(3) -0.003(2)
O1 0.060(3) 0.039(2) 0.026(2) -0.0061(18) 0.008(2) 0.004(2)
O3 0.050(3) 0.078(4) 0.031(3) -0.014(3) 0.002(2) -0.022(3)
O6 0.037(3) 0.063(3) 0.026(2) 0.001(2) 0.003(2) 0.008(2)
N1 0.033(3) 0.044(3) 0.022(3) -0.006(2) 0.005(2) -0.003(3)
C12 0.034(4) 0.047(4) 0.017(3) -0.003(2) 0.005(3) 0.015(3)
C16 0.038(4) 0.038(4) 0.021(3) -0.001(2) 0.005(3) 0.003(3)
C17 0.057(5) 0.055(5) 0.035(4) 0.006(3) 0.024(4) 0.003(4)
C6 0.042(4) 0.041(4) 0.030(3) -0.001(3) 0.010(3) -0.008(3)
O2 0.077(4) 0.035(3) 0.035(3) 0.009(2) 0.007(3) 0.007(3)
C11 0.035(4) 0.035(3) 0.026(3) 0.004(2) 0.003(3) 0.000(3)
C15 0.038(4) 0.036(3) 0.023(3) 0.004(2) 0.007(3) -0.004(3)
C21 0.045(4) 0.048(4) 0.044(4) -0.014(3) 0.015(3) -0.004(4)
C14 0.027(3) 0.057(4) 0.027(3) -0.017(3) -0.007(3) 0.005(3)
C4 0.040(4) 0.054(4) 0.029(4) -0.009(3) 0.009(3) 0.004(3)
C1 0.030(3) 0.048(4) 0.022(3) -0.006(3) 0.007(2) -0.004(3)
N5 0.045(4) 0.089(5) 0.051(4) -0.007(4) 0.010(3) -0.002(4)
N2 0.045(4) 0.077(5) 0.031(3) -0.015(3) 0.013(3) -0.003(4)
C2 0.035(4) 0.066(5) 0.025(3) -0.001(3) 0.007(3) -0.006(4)
C5 0.037(4) 0.039(4) 0.029(3) -0.002(3) 0.009(3) -0.006(3)
C18 0.053(6) 0.065(6) 0.047(5) 0.010(3) 0.020(4) 0.022(4)
C3 0.042(4) 0.058(4) 0.037(4) -0.016(3) 0.012(3) -0.002(4)
C19 0.047(5) 0.094(6) 0.042(5) -0.003(4) 0.019(4) 0.005(5)
C20 0.047(5) 0.079(6) 0.051(5) -0.023(4) 0.021(4) -0.022(5)
C13 0.056(6) 0.082(7) 0.030(4) -0.016(3) -0.007(4) 0.011(4)
C7 0.069(6) 0.046(4) 0.044(4) 0.003(3) 0.019(4) -0.001(4)
N4 0.097(7) 0.073(5) 0.039(4) 0.012(3) 0.002(4) 0.012(5)
O4 0.159(8) 0.062(4) 0.080(5) -0.004(4) -0.005(5) -0.066(5)
C10 0.066(5) 0.036(4) 0.037(4) -0.007(3) 0.005(4) 0.003(4)
C9 0.053(5) 0.049(4) 0.040(4) -0.002(3) -0.008(4) -0.009(4)
N6 0.074(7) 0.086(6) 0.054(5) -0.012(4) 0.018(4) 0.017(4)
C8 0.090(7) 0.060(5) 0.037(4) 0.008(4) -0.015(4) 0.005(6)
O7 0.060(4) 0.064(3) 0.040(3) 0.003(3) 0.006(3) 0.005(3)

loop_
_atom_type_symbol
_atom_type_description
_atom_type_scat_dispersion_real
_atom_type_scat_dispersion_imag
_atom_type_scat_source
C C 0.0033 0.0016 'International Tables Vol C Tables 4.2.6.8 and 6.1.1.4'
H H 0.0000 0.0000 'International Tables Vol C Tables 4.2.6.8 and 6.1.1.4'
N N 0.0061 0.0033 'International Tables Vol C Tables 4.2.6.8 and 6.1.1.4'
O O 0.0106 0.0060 'International Tables Vol C Tables 4.2.6.8 and 6.1.1.4'
Bi Bi -4.1077 10.2566 'International Tables Vol C Tables 4.2.6.8 and 6.1.1.4'

loop_
_geom_angle_atom_site_label_1
_geom_angle_atom_site_label_2
_geom_angle_atom_site_label_3
_geom_angle
C16 Bi O5 82.8(2)
C16 Bi O1 90.1(2)
O5 Bi O1 83.36(15)
C16 Bi O3 91.6(2)
O5 Bi O3 140.33(17)
O1 Bi O3 136.08(16)
C16 Bi N1 80.4(2)
O5 Bi N1 144.12(17)
O1 Bi N1 65.27(16)
O3 Bi N1 71.80(18)
C16 Bi N3 81.4(2)
O5 Bi N3 76.21(18)
O1 Bi N3 158.67(18)
O3 Bi N3 64.13(17)
N1 Bi N3 131.42(17)
C15 O5 Bi 117.0(4)
C6 N3 C9 117.0(6)
C6 N3 Bi 114.6(4)
C9 N3 Bi 127.8(5)
C5 O1 Bi 124.8(4)
C10 O3 Bi 119.9(4)
C1 N1 C4 116.6(6)
C1 N1 Bi 115.3(4)
C4 N1 Bi 128.1(5)
N6 C12 C11 116.6(7)
N6 C12 H12 121.7
C11 C12 H12 121.7
C21 C16 C17 119.1(8)
C21 C16 Bi 120.2(5)
C17 C16 Bi 120.5(6)
C16 C17 C18 120.7(8)
C16 C17 H17 119.7
C18 C17 H17 119.7
N3 C6 C7 121.5(7)
N3 C6 C10 116.6(6)
C7 C6 C10 122.0(7)
C12 C11 N5 121.4(6)
C12 C11 C15 117.8(6)
N5 C11 C15 120.8(6)
O6 C15 O5 126.0(6)
O6 C15 C11 119.3(6)
O5 C15 C11 114.7(6)
C16 C21 C20 119.4(7)
C16 C21 H21 120.3
C20 C21 H21 120.3
C13 C14 N5 116.1(7)
C13 C14 H14 122.0
N5 C14 H14 122.0
N1 C4 C3 120.6(7)
N1 C4 H4 119.7
C3 C4 H4 119.7
N1 C1 C2 123.1(7)
N1 C1 C5 117.4(5)
C2 C1 C5 119.5(6)
C14 N5 C11 121.3(7)
C3 N2 C2 116.6(7)
N2 C2 C1 120.2(8)
N2 C2 H2 119.9
C1 C2 H2 119.9
O2 C5 O1 125.9(6)
O2 C5 C1 118.4(6)
O1 C5 C1 115.6(6)
C19 C18 C17 118.9(7)
C19 C18 H18 120.5
C17 C18 H18 120.5
N2 C3 C4 123.0(7)
N2 C3 H3 118.5
C4 C3 H3 118.5
C20 C19 C18 120.7(9)
C20 C19 H19 119.6
C18 C19 H19 119.6
C19 C20 C21 121.1(8)
C19 C20 H20 119.4
C21 C20 H20 119.4
C14 C13 N6 122.1(7)
C14 C13 H13 119.0
N6 C13 H13 119.0
N4 C7 C6 122.4(8)
N4 C7 H7 118.8
C6 C7 H7 118.8
C8 N4 C7 115.4(7)
O4 C10 O3 126.1(7)
O4 C10 C6 115.5(7)
O3 C10 C6 118.4(7)
N3 C9 C8 120.5(8)
N3 C9 H9 119.8
C8 C9 H9 119.8
C12 N6 C13 122.6(8)
C12 N6 H6 108(7)
C13 N6 H6 129(7)
N4 C8 C9 123.2(8)
N4 C8 H8 118.4
C9 C8 H8 118.4
H7A O7 H7B 106(6)

loop_
_geom_bond_atom_site_label_1
_geom_bond_atom_site_label_2
_geom_bond_distance
Bi C16 2.233(8)
Bi O5 2.368(5)
Bi O1 2.398(5)
Bi O3 2.472(6)
Bi N1 2.613(5)
Bi N3 2.624(6)
O5 C15 1.287(8)
N3 C6 1.323(8)
N3 C9 1.330(10)
O1 C5 1.280(8)
O3 C10 1.242(10)
O6 C15 1.229(8)
N1 C1 1.321(9)
N1 C4 1.344(9)
C12 N6 1.320(11)
C12 C11 1.330(9)
C12 H12 0.9300
C16 C21 1.377(10)
C16 C17 1.382(10)
C17 C18 1.395(15)
C17 H17 0.9300
C6 C7 1.355(10)
C6 C10 1.514(10)
O2 C5 1.213(8)
C11 N5 1.389(10)
C11 C15 1.510(9)
C21 C20 1.387(12)
C21 H21 0.9300
C14 C13 1.334(12)
C14 N5 1.340(9)
C14 H14 0.9300
C4 C3 1.373(11)
C4 H4 0.9300
C1 C2 1.378(9)
C1 C5 1.537(9)
N2 C3 1.324(10)
N2 C2 1.347(10)
C2 H2 0.9300
C18 C19 1.365(13)
C18 H18 0.9300
C3 H3 0.9300
C19 C20 1.348(13)
C19 H19 0.9300
C20 H20 0.9300
C13 N6 1.360(14)
C13 H13 0.9300
C7 N4 1.342(12)
C7 H7 0.9300
N4 C8 1.302(12)
O4 C10 1.219(10)
C9 C8 1.378(12)
C9 H9 0.9300
N6 H6 0.903(10)
C8 H8 0.9300
O7 H7A 0.85(4)
O7 H7B 0.90(4)

loop_
_geom_hbond_atom_site_label_D
_geom_hbond_atom_site_label_H
_geom_hbond_atom_site_label_A
_geom_hbond_distance_DH
_geom_hbond_distance_HA
_geom_hbond_distance_DA
_geom_hbond_angle_DHA
_geom_hbond_site_symmetry_A
N6 H6 O2 0.903(10) 2.50(7) 3.255(11) 142(9) 6_566
N6 H6 O1 0.903(10) 2.97(5) 3.799(10) 153(9) 6_566
O7 H7B O6 0.90(4) 2.44(8) 3.010(7) 122(6) 2_656
O7 H7B O1 0.90(4) 2.27(7) 3.011(8) 139(8) 2_656
O7 H7A O4 0.85(4) 1.93(5) 2.748(9) 161(9) 2_666
